data_1568077
loop_
_publ_author_name
'Turley, Andrew T.'
'Hanson-Heine, Magnus W D'
'Argent, Stephen P.'
'Hu, Yaoyang'
'Jones, Thomas A.'
'Fay, Michael'
'Woodward, Simon'

_publ_section_title
;
 Catalysis enabled synthesis, structures, and reactivities of fluorinated
 S<sub>8</sub>-corona[<i>n</i>]arenes (<i>n</i> = 8-12).
;
_journal_issue 1
_journal_name_full 'Chemical science'
_journal_page_first 70
_journal_page_last 77
_journal_paper_doi 10.1039/d2sc05348a
_journal_volume 14
_journal_year 2022
_chemical_formula_moiety 'C48 H16 F16 S8'
_chemical_formula_sum 'C54 H30 F16 N2 O2 S8'
_chemical_formula_weight 1299.28
_space_group_crystal_system tetragonal
_space_group_IT_number 86
_space_group_name_Hall '-P 4bc'
_space_group_name_H-M_alt 'P 42/n :2'
_atom_sites_solution_hydrogens geom
_atom_sites_solution_primary dual
_atom_sites_solution_secondary difmap
_audit_creation_date 2022-05-25
_audit_creation_method
;
Olex2 1.5
(compiled 2022.04.07 svn.rca3783a0 for OlexSys, GUI svn.r6498)
;
_audit_update_record
;
2022-05-26 deposited with the CCDC.	2022-11-28 downloaded from the CCDC.
;
_cell_angle_alpha 90
_cell_angle_beta 90
_cell_angle_gamma 90
_cell_formula_units_Z 4
_cell_length_a 19.8473(2)
_cell_length_b 19.8473(2)
_cell_length_c 13.19340(10)
_cell_measurement_reflns_used 22360
_cell_measurement_temperature 100(2)
_cell_measurement_theta_max 32.88788643132704
_cell_measurement_theta_min 1.3988005227080926
_cell_volume 5197.08(8)
_computing_data_collection 'GDA - generic data acquisition software'
_computing_data_reduction
;
aimless (Evans, P. R. and Murshudov, G. N., 2013)
ccp4 (Winn, M. D. et al., 2011)
DIALS 3.dev (Winter, G. et al., 2018)
pointless (Evans, P., 2006)
XIA2 3.10.dev0 (Winter, G., 2010)
;
_computing_molecular_graphics 'Olex2 1.5 (Dolomanov et al., 2009)'
_computing_publication_material 'Olex2 1.5 (Dolomanov et al., 2009)'
_computing_structure_refinement 'SHELXL 2018/3 (Sheldrick, 2015)'
_computing_structure_solution 'SHELXT  (Sheldrick, 2015)'
_diffrn_ambient_environment 'N2 gas'
_diffrn_ambient_temperature 100(2)
_diffrn_crystal_treatment 'flash frozen in gaseous N2'
_diffrn_detector 'Photon counting pixel array'
_diffrn_detector_type 'Dectris PILATUS 2M'
_diffrn_measured_fraction_theta_full 0.999
_diffrn_measured_fraction_theta_max 0.999
_diffrn_measurement_device 'Fixed \c 3-circle diffractometer'
_diffrn_measurement_device_type 'Fluid Film Devices'
_diffrn_measurement_method 'shutterless scans'
_diffrn_measurement_specimen_support 'MiTeGen micromount'
_diffrn_radiation_monochromator 'Silicon 111'
_diffrn_radiation_type Synchrotron
_diffrn_radiation_wavelength 0.6889
_diffrn_reflns_av_R_equivalents 0.1140
_diffrn_reflns_av_unetI/netI 0.0487
_diffrn_reflns_Laue_measured_fraction_full 0.999
_diffrn_reflns_Laue_measured_fraction_max 0.999
_diffrn_reflns_limit_h_max 26
_diffrn_reflns_limit_h_min -26
_diffrn_reflns_limit_k_max 26
_diffrn_reflns_limit_k_min -26
_diffrn_reflns_limit_l_max 17
_diffrn_reflns_limit_l_min -17
_diffrn_reflns_number 73694
_diffrn_reflns_point_group_measured_fraction_full 0.999
_diffrn_reflns_point_group_measured_fraction_max 0.999
_diffrn_reflns_theta_full 24.415
_diffrn_reflns_theta_max 27.339
_diffrn_reflns_theta_min 1.406
_diffrn_source Synchrotron
_diffrn_source_details 'Allan et al. (2017)'
_diffrn_source_type 'Diamond Light Source Beamline I19-1'
_exptl_absorpt_coefficient_mu 0.406
_exptl_absorpt_correction_T_max 1.0
_exptl_absorpt_correction_T_min 0.9854052353473588
_exptl_absorpt_correction_type empirical
_exptl_absorpt_process_details
;
CCP4 7.1.018: AIMLESS, version 0.7.7 : 23/04/21
Scaling & analysis of unmerged intensities, absorption correction using spherical harmonics
;
_exptl_crystal_colour colourless
_exptl_crystal_colour_primary colourless
_exptl_crystal_density_diffrn 1.661
_exptl_crystal_description needle
_exptl_crystal_F_000 2624
_exptl_crystal_recrystallization_method 'Re-crystallisation from solvent: dimethylformamide'
_exptl_crystal_size_max 0.1
_exptl_crystal_size_mid 0.02
_exptl_crystal_size_min 0.02
_refine_diff_density_max 0.912
_refine_diff_density_min -0.313
_refine_diff_density_rms 0.085
_refine_ls_extinction_method none
_refine_ls_goodness_of_fit_ref 1.046
_refine_ls_hydrogen_treatment constr
_refine_ls_matrix_type full
_refine_ls_number_parameters 325
_refine_ls_number_reflns 6454
_refine_ls_number_restraints 0
_refine_ls_restrained_S_all 1.046
_refine_ls_R_factor_all 0.0635
_refine_ls_R_factor_gt 0.0529
_refine_ls_shift/su_max 0.001
_refine_ls_shift/su_mean 0.000
_refine_ls_structure_factor_coef Fsqd
_refine_ls_weighting_details 'w=1/[\s^2^(Fo^2^)+(0.0858P)^2^+2.4346P] where P=(Fo^2^+2Fc^2^)/3'
_refine_ls_weighting_scheme calc
_refine_ls_wR_factor_gt 0.1436
_refine_ls_wR_factor_ref 0.1490
_reflns_Friedel_coverage 0.000
_reflns_number_gt 5194
_reflns_number_total 6454
_reflns_threshold_expression 'I > 2\s(I)'
_cod_data_source_file d2sc05348a4.cif
_cod_data_source_block 1a-DMF
_cod_depositor_comments 'Adding full bibliography for 1568074--1568079.cif.'
_cod_original_cell_volume 5197.08(11)
_cod_original_sg_symbol_H-M 'P 42/n'
_cod_database_code 1568077
_nottingham_internal_coll_name OATSWM
_nottingham_internal_coll_number 19184
_nottingham_internal_coll_client AT/SW
_nottingham_internal_coll_type custom
_nottingham_internal_coll_frame_method 'fine \w scans'
_nottingham_internal_coll_frame_time 0.2
_nottingham_internal_coll_frame_width 0.01
_nottingham_internal_coll_user pczspa
_nottingham_internal_coll_date 09/05/2022
_nottingham_internal_coll_location DLS
_nottingham_internal_coll_instrument i19-EH1
_nottingham_internal_process_date 09/05/2022
_nottingham_internal_process_user pczspa
_nottingham_internal_solution_date 09/05/2022
_nottingham_internal_solution_user pczspa
_nottingham_internal_refinement_date 24/05/2022
_nottingham_internal_refinement_user pczspa
_nottingham_internal_validation_date 24/05/2022
_nottingham_internal_validation_user pczspa
_nottingham_internal_archive_date 24/05/2022
_shelx_shelxl_version_number 2018/3
_shelx_space_group_comment
;
The symmetry employed for this shelxl refinement is uniquely defined
by the following loop, which should always be used as a source of
symmetry information in preference to the above space-group names.
They are only intended as comments.
;
_shelx_estimated_absorpt_t_max 0.992
_shelx_estimated_absorpt_t_min 0.961
_olex2_refinement_description
;
1. Fixed Uiso
 At 1.2 times of:
  All C(H) groups
2.a Aromatic/amide H refined with riding coordinates:
 C22A(H22A), C23A(H23A), C25A(H25A), C26A(H26A), C22B(H22B), C23B(H23B),
 C25B(H25B), C26B(H26B)
;
_smtbx_masks_void_probe_radius 1.2
_smtbx_masks_void_truncation_radius 1.2
_olex2_submission_special_instructions 'No special instructions were received'

loop_
_space_group_symop_operation_xyz
'x, y, z'
'-y, x+1/2, z+1/2'
'-x+1/2, -y+1/2, z'
'y+1/2, -x, z+1/2'
'-x, -y, -z'
'y, -x-1/2, -z-1/2'
'x-1/2, y-1/2, -z'
'-y-1/2, x, -z-1/2'

loop_
_atom_site_label
_atom_site_type_symbol
_atom_site_fract_x
_atom_site_fract_y
_atom_site_fract_z
_atom_site_U_iso_or_equiv
_atom_site_adp_type
_atom_site_occupancy
_atom_site_site_symmetry_order
_atom_site_calc_flag
_atom_site_refinement_flags_posn
_atom_site_refinement_flags_adp
_atom_site_refinement_flags_occupancy
_atom_site_disorder_assembly
_atom_site_disorder_group
S1A S 0.40799(3) 0.72168(3) 0.08862(4) 0.02256(14) Uani 1 1 d . . . . .
S2A S 0.62973(3) 0.49913(3) 0.00553(4) 0.02665(16) Uani 1 1 d . . . . .
C11A C 0.43814(12) 0.76350(11) 0.19765(16) 0.0204(4) Uani 1 1 d . . . . .
C12A C 0.50544(12) 0.77823(12) 0.21792(16) 0.0219(4) Uani 1 1 d . . . . .
C13A C 0.52469(12) 0.81093(12) 0.30605(17) 0.0224(5) Uani 1 1 d . . . . .
C14A C 0.47797(12) 0.83429(11) 0.37683(16) 0.0220(4) Uani 1 1 d . . . . .
C15A C 0.41049(12) 0.82125(11) 0.35470(17) 0.0228(5) Uani 1 1 d . . . . .
C16A C 0.39174(12) 0.78598(11) 0.26914(17) 0.0218(4) Uani 1 1 d . . . . .
F17A F 0.55387(7) 0.75874(7) 0.15411(10) 0.0271(3) Uani 1 1 d . . . . .
F18A F 0.59070(7) 0.81828(7) 0.32352(10) 0.0282(3) Uani 1 1 d . . . . .
F19A F 0.36227(7) 0.84076(7) 0.41913(11) 0.0300(3) Uani 1 1 d . . . . .
F20A F 0.32571(7) 0.77312(7) 0.25521(11) 0.0285(3) Uani 1 1 d . . . . .
C21A C 0.56671(12) 0.55942(12) 0.03588(16) 0.0218(4) Uani 1 1 d . . . . .
C22A C 0.53651(12) 0.56503(12) 0.13097(16) 0.0230(5) Uani 1 1 d . . . . .
H22A H 0.549192 0.535394 0.184189 0.028 Uiso 1 1 calc R U . . .
C23A C 0.48776(12) 0.61415(12) 0.14764(16) 0.0231(5) Uani 1 1 d . . . . .
H23A H 0.466919 0.617876 0.212219 0.028 Uiso 1 1 calc R U . . .
C24A C 0.46955(12) 0.65767(12) 0.07021(16) 0.0211(4) Uani 1 1 d . . . . .
C25A C 0.49762(13) 0.65032(12) -0.02600(17) 0.0248(5) Uani 1 1 d . . . . .
H25A H 0.483734 0.679008 -0.079718 0.030 Uiso 1 1 calc R U . . .
C26A C 0.54592(13) 0.60100(13) -0.04323(17) 0.0272(5) Uani 1 1 d . . . . .
H26A H 0.564767 0.595616 -0.108926 0.033 Uiso 1 1 calc R U . . .
S1B S 0.41538(3) 0.71170(3) 0.57800(4) 0.02603(15) Uani 1 1 d . . . . .
S2B S 0.47945(3) 0.86759(3) 0.98427(4) 0.02567(15) Uani 1 1 d . . . . .
C11B C 0.47772(12) 0.64929(12) 0.56810(16) 0.0226(5) Uani 1 1 d . . . . .
C12B C 0.51147(13) 0.63941(12) 0.47698(17) 0.0261(5) Uani 1 1 d . . . . .
C13B C 0.55776(13) 0.58840(13) 0.46431(16) 0.0252(5) Uani 1 1 d . . . . .
C14B C 0.57359(11) 0.54362(12) 0.54146(16) 0.0210(4) Uani 1 1 d . . . . .
C15B C 0.53845(12) 0.55232(12) 0.63202(16) 0.0233(5) Uani 1 1 d . . . . .
C16B C 0.49225(12) 0.60340(12) 0.64467(16) 0.0227(5) Uani 1 1 d . . . . .
F17B F 0.49851(9) 0.67982(8) 0.39792(11) 0.0401(4) Uani 1 1 d . . . . .
F18B F 0.58869(9) 0.58235(8) 0.37382(10) 0.0384(4) Uani 1 1 d . . . . .
F19B F 0.54751(8) 0.50870(8) 0.70862(11) 0.0326(3) Uani 1 1 d . . . . .
F20B F 0.45908(8) 0.60704(8) 0.73319(10) 0.0307(3) Uani 1 1 d . . . . .
C21B C 0.46629(12) 0.82708(11) 0.86584(16) 0.0222(4) Uani 1 1 d . . . . .
C22B C 0.51906(12) 0.79815(13) 0.81128(18) 0.0269(5) Uani 1 1 d . . . . .
H22B H 0.564132 0.802706 0.834518 0.032 Uiso 1 1 calc R U . . .
C23B C 0.50547(12) 0.76252(13) 0.72252(17) 0.0262(5) Uani 1 1 d . . . . .
H23B H 0.541270 0.743721 0.683998 0.031 Uiso 1 1 calc R U . . .
C24B C 0.43885(12) 0.75468(11) 0.69069(16) 0.0216(4) Uani 1 1 d . . . . .
C25B C 0.38641(12) 0.78421(12) 0.74513(18) 0.0255(5) Uani 1 1 d . . . . .
H25B H 0.341232 0.779331 0.722512 0.031 Uiso 1 1 calc R U . . .
C26B C 0.40023(13) 0.82079(13) 0.83250(18) 0.0265(5) Uani 1 1 d . . . . .
H26B H 0.364614 0.841409 0.869273 0.032 Uiso 1 1 calc R U . . .

loop_
_atom_site_aniso_label
_atom_site_aniso_U_11
_atom_site_aniso_U_22
_atom_site_aniso_U_33
_atom_site_aniso_U_23
_atom_site_aniso_U_13
_atom_site_aniso_U_12
S1A 0.0269(3) 0.0243(3) 0.0164(3) -0.0012(2) -0.0036(2) 0.0019(2)
S2A 0.0308(3) 0.0363(3) 0.0129(3) -0.0029(2) -0.0010(2) 0.0088(2)
C11A 0.0275(11) 0.0189(10) 0.0149(9) 0.0013(8) -0.0014(8) -0.0006(8)
C12A 0.0258(11) 0.0249(11) 0.0152(9) 0.0007(8) 0.0024(8) 0.0008(9)
C13A 0.0253(11) 0.0246(11) 0.0175(10) 0.0025(8) -0.0026(8) 0.0005(9)
C14A 0.0303(12) 0.0211(11) 0.0146(9) 0.0011(8) 0.0012(8) -0.0013(9)
C15A 0.0288(12) 0.0200(10) 0.0195(10) 0.0016(8) 0.0049(9) 0.0010(9)
C16A 0.0244(11) 0.0207(10) 0.0205(10) 0.0018(8) -0.0014(8) -0.0004(9)
F17A 0.0270(7) 0.0352(8) 0.0189(6) -0.0047(5) 0.0043(5) -0.0002(6)
F18A 0.0253(7) 0.0370(8) 0.0222(7) -0.0028(6) -0.0013(5) -0.0001(6)
F19A 0.0310(8) 0.0322(8) 0.0268(7) -0.0077(6) 0.0088(6) -0.0001(6)
F20A 0.0222(7) 0.0313(7) 0.0320(7) -0.0061(6) 0.0004(6) -0.0014(6)
C21A 0.0244(11) 0.0256(11) 0.0154(10) -0.0021(8) -0.0003(8) 0.0009(9)
C22A 0.0263(11) 0.0275(12) 0.0153(10) 0.0036(8) 0.0009(8) 0.0012(9)
C23A 0.0277(12) 0.0289(12) 0.0126(9) 0.0005(8) 0.0017(8) -0.0011(9)
C24A 0.0242(11) 0.0230(11) 0.0160(9) -0.0005(8) -0.0004(8) 0.0012(9)
C25A 0.0334(13) 0.0281(12) 0.0128(9) 0.0027(8) -0.0015(9) 0.0013(10)
C26A 0.0313(12) 0.0389(14) 0.0115(9) -0.0006(9) -0.0003(9) 0.0026(10)
S1B 0.0301(3) 0.0303(3) 0.0178(3) -0.0026(2) -0.0047(2) 0.0050(2)
S2B 0.0315(3) 0.0302(3) 0.0153(3) -0.0014(2) 0.0029(2) -0.0059(2)
C11B 0.0257(11) 0.0262(11) 0.0158(10) -0.0007(8) -0.0015(8) -0.0012(9)
C12B 0.0390(14) 0.0270(12) 0.0123(9) 0.0020(8) -0.0014(9) 0.0035(10)
C13B 0.0337(13) 0.0315(12) 0.0103(9) 0.0007(8) 0.0031(9) 0.0006(10)
C14B 0.0233(11) 0.0233(11) 0.0163(9) -0.0019(8) -0.0002(8) -0.0005(9)
C15B 0.0260(11) 0.0276(12) 0.0164(10) 0.0086(9) 0.0014(8) -0.0009(9)
C16B 0.0238(11) 0.0302(12) 0.0140(9) 0.0019(8) 0.0032(8) -0.0023(9)
F17B 0.0663(11) 0.0384(9) 0.0154(7) 0.0085(6) 0.0054(7) 0.0191(8)
F18B 0.0570(10) 0.0462(9) 0.0119(6) 0.0040(6) 0.0109(6) 0.0168(8)
F19B 0.0355(8) 0.0404(8) 0.0219(7) 0.0156(6) 0.0089(6) 0.0099(6)
F20B 0.0333(8) 0.0418(8) 0.0169(6) 0.0058(6) 0.0087(6) 0.0076(6)
C21B 0.0270(11) 0.0229(11) 0.0168(10) 0.0026(8) -0.0014(8) -0.0004(9)
C22B 0.0242(11) 0.0347(13) 0.0218(11) -0.0006(9) -0.0003(9) 0.0000(10)
C23B 0.0254(11) 0.0338(13) 0.0194(10) -0.0020(9) 0.0037(9) 0.0009(10)
C24B 0.0284(12) 0.0219(11) 0.0145(9) 0.0008(8) -0.0021(8) -0.0014(9)
C25B 0.0233(11) 0.0265(12) 0.0266(11) -0.0034(9) -0.0007(9) 0.0000(9)
C26B 0.0263(12) 0.0276(12) 0.0257(11) -0.0055(9) 0.0030(9) 0.0010(9)

loop_
_atom_type_symbol
_atom_type_description
_atom_type_scat_dispersion_real
_atom_type_scat_dispersion_imag
_atom_type_scat_source
C C 0.0030 0.0020 'International Tables Vol C Tables 4.2.6.8 and 6.1.1.4'
F F 0.0160 0.0100 'International Tables Vol C Tables 4.2.6.8 and 6.1.1.4'
H H 0.0000 0.0000 'International Tables Vol C Tables 4.2.6.8 and 6.1.1.4'
N N 0.0037 0.0031 'International Tables Vol C Tables 4.2.6.8 and 6.1.1.4'
O O 0.0071 0.0057 'International Tables Vol C Tables 4.2.6.8 and 6.1.1.4'
S S 0.1190 0.1170 'International Tables Vol C Tables 4.2.6.8 and 6.1.1.4'

loop_
_geom_angle_atom_site_label_1
_geom_angle_atom_site_label_2
_geom_angle_atom_site_label_3
_geom_angle
_geom_angle_site_symmetry_1
_geom_angle_site_symmetry_3
_geom_angle_publ_flag
C11A S1A C24A 102.37(10) . . ?
C14A S2A C21A 104.34(10) 8_756 . ?
C12A C11A S1A 125.46(17) . . ?
C16A C11A S1A 118.60(17) . . ?
C16A C11A C12A 115.9(2) . . ?
C13A C12A C11A 121.6(2) . . ?
F17A C12A C11A 120.6(2) . . ?
F17A C12A C13A 117.8(2) . . ?
C12A C13A C14A 122.3(2) . . ?
F18A C13A C12A 117.7(2) . . ?
F18A C13A C14A 119.9(2) . . ?
C13A C14A S2A 124.52(18) . 6_576 ?
C15A C14A S2A 119.28(17) . 6_576 ?
C15A C14A C13A 115.9(2) . . ?
C16A C15A C14A 121.6(2) . . ?
F19A C15A C14A 120.0(2) . . ?
F19A C15A C16A 118.3(2) . . ?
C15A C16A C11A 122.6(2) . . ?
F20A C16A C11A 119.4(2) . . ?
F20A C16A C15A 118.0(2) . . ?
C22A C21A S2A 123.99(18) . . ?
C26A C21A S2A 116.02(17) . . ?
C26A C21A C22A 119.9(2) . . ?
C21A C22A H22A 120.1 . . ?
C23A C22A C21A 119.8(2) . . ?
C23A C22A H22A 120.1 . . ?
C22A C23A H23A 119.9 . . ?
C24A C23A C22A 120.1(2) . . ?
C24A C23A H23A 119.9 . . ?
C23A C24A S1A 121.57(17) . . ?
C23A C24A C25A 120.1(2) . . ?
C25A C24A S1A 118.26(17) . . ?
C24A C25A H25A 120.0 . . ?
C26A C25A C24A 119.9(2) . . ?
C26A C25A H25A 120.0 . . ?
C21A C26A H26A 120.0 . . ?
C25A C26A C21A 120.0(2) . . ?
C25A C26A H26A 120.0 . . ?
C11B S1B C24B 102.50(11) . . ?
C14B S2B C21B 103.70(11) 6_577 . ?
C12B C11B S1B 120.23(18) . . ?
C12B C11B C16B 115.9(2) . . ?
C16B C11B S1B 123.65(18) . . ?
C13B C12B C11B 122.0(2) . . ?
F17B C12B C11B 119.7(2) . . ?
F17B C12B C13B 118.2(2) . . ?
C12B C13B C14B 122.2(2) . . ?
F18B C13B C12B 118.5(2) . . ?
F18B C13B C14B 119.3(2) . . ?
C13B C14B S2B 118.17(17) . 8_757 ?
C13B C14B C15B 115.9(2) . . ?
C15B C14B S2B 125.90(18) . 8_757 ?
C16B C15B C14B 121.9(2) . . ?
F19B C15B C14B 119.9(2) . . ?
F19B C15B C16B 118.2(2) . . ?
C15B C16B C11B 122.2(2) . . ?
F20B C16B C11B 119.7(2) . . ?
F20B C16B C15B 118.1(2) . . ?
C22B C21B S2B 122.00(18) . . ?
C26B C21B S2B 117.27(18) . . ?
C26B C21B C22B 120.6(2) . . ?
C21B C22B H22B 120.1 . . ?
C23B C22B C21B 119.8(2) . . ?
C23B C22B H22B 120.1 . . ?
C22B C23B H23B 120.3 . . ?
C22B C23B C24B 119.5(2) . . ?
C24B C23B H23B 120.3 . . ?
C23B C24B S1B 123.62(18) . . ?
C25B C24B S1B 115.94(18) . . ?
C25B C24B C23B 120.4(2) . . ?
C24B C25B H25B 120.0 . . ?
C26B C25B C24B 120.0(2) . . ?
C26B C25B H25B 120.0 . . ?
C21B C26B C25B 119.7(2) . . ?
C21B C26B H26B 120.1 . . ?
C25B C26B H26B 120.1 . . ?

loop_
_geom_bond_atom_site_label_1
_geom_bond_atom_site_label_2
_geom_bond_distance
_geom_bond_site_symmetry_2
_geom_bond_publ_flag
S1A C11A 1.765(2) . ?
S1A C24A 1.779(2) . ?
S2A C14A 1.759(2) 8_756 ?
S2A C21A 1.777(2) . ?
C11A C12A 1.393(3) . ?
C11A C16A 1.392(3) . ?
C12A C13A 1.385(3) . ?
C12A F17A 1.335(3) . ?
C13A C14A 1.395(3) . ?
C13A F18A 1.338(3) . ?
C14A C15A 1.395(3) . ?
C15A C16A 1.379(3) . ?
C15A F19A 1.337(3) . ?
C16A F20A 1.348(3) . ?
C21A C22A 1.395(3) . ?
C21A C26A 1.393(3) . ?
C22A H22A 0.9500 . ?
C22A C23A 1.391(3) . ?
C23A H23A 0.9500 . ?
C23A C24A 1.386(3) . ?
C24A C25A 1.394(3) . ?
C25A H25A 0.9500 . ?
C25A C26A 1.389(3) . ?
C26A H26A 0.9500 . ?
S1B C11B 1.756(2) . ?
S1B C24B 1.776(2) . ?
S2B C14B 1.761(2) 6_577 ?
S2B C21B 1.776(2) . ?
C11B C12B 1.390(3) . ?
C11B C16B 1.390(3) . ?
C12B C13B 1.377(3) . ?
C12B F17B 1.341(3) . ?
C13B C14B 1.387(3) . ?
C13B F18B 1.348(3) . ?
C14B C15B 1.394(3) . ?
C15B C16B 1.377(3) . ?
C15B F19B 1.343(2) . ?
C16B F20B 1.343(2) . ?
C21B C22B 1.394(3) . ?
C21B C26B 1.389(3) . ?
C22B H22B 0.9500 . ?
C22B C23B 1.394(3) . ?
C23B H23B 0.9500 . ?
C23B C24B 1.396(3) . ?
C24B C25B 1.394(3) . ?
C25B H25B 0.9500 . ?
C25B C26B 1.390(3) . ?
C26B H26B 0.9500 . ?

loop_
_geom_hbond_atom_site_label_D
_geom_hbond_atom_site_label_H
_geom_hbond_atom_site_label_A
_geom_hbond_distance_DH
_geom_hbond_distance_HA
_geom_hbond_distance_DA
_geom_hbond_angle_DHA
_geom_hbond_site_symmetry_A
_geom_hbond_publ_flag
C22A H22A F18B 0.95 2.78 3.385(3) 122.1 . yes
C22A H22A F19B 0.95 2.54 3.066(3) 115.1 5_666 yes
C22A H22A F20B 0.95 3.03 3.858(3) 145.9 5_666 yes
C23A H23A F17B 0.95 2.81 3.556(3) 135.9 . yes
C23A H23A F18B 0.95 3.30 3.649(3) 104.1 . yes
C23A H23A F19B 0.95 2.74 3.167(3) 108.5 5_666 yes
C25A H25A F20B 0.95 2.89 3.379(3) 112.9 1_554 yes
C26A H26A F19B 0.95 2.98 3.752(3) 139.2 1_554 yes
C26A H26A F20B 0.95 2.96 3.418(3) 110.7 1_554 yes
C25B H25B S1A 0.95 3.35 3.860(3) 116.1 2_655 yes
C25B H25B F20A 0.95 2.52 3.136(3) 122.4 4_465 yes
C25B H25B F20A 0.95 2.49 3.274(3) 140.3 2_655 yes
C26B H26B F20A 0.95 3.14 3.590(3) 111.1 2_655 yes
C26B H26B F17B 0.95 3.26 3.964(3) 132.2 2_655 yes

loop_
_geom_torsion_atom_site_label_1
_geom_torsion_atom_site_label_2
_geom_torsion_atom_site_label_3
_geom_torsion_atom_site_label_4
_geom_torsion
_geom_torsion_site_symmetry_1
_geom_torsion_site_symmetry_2
_geom_torsion_site_symmetry_3
_geom_torsion_site_symmetry_4
_geom_torsion_publ_flag
S1A C11A C12A C13A -179.55(18) . . . . ?
S1A C11A C12A F17A -2.2(3) . . . . ?
S1A C11A C16A C15A -177.59(18) . . . . ?
S1A C11A C16A F20A 2.4(3) . . . . ?
S1A C24A C25A C26A 179.87(19) . . . . ?
S2A C14A C15A C16A -172.22(18) 6_576 . . . ?
S2A C14A C15A F19A 5.1(3) 6_576 . . . ?
S2A C21A C22A C23A 179.68(18) . . . . ?
S2A C21A C26A C25A -178.97(19) . . . . ?
C11A S1A C24A C23A 52.4(2) . . . . ?
C11A S1A C24A C25A -130.11(19) . . . . ?
C11A C12A C13A C14A -3.6(4) . . . . ?
C11A C12A C13A F18A 174.7(2) . . . . ?
C12A C11A C16A C15A 0.5(3) . . . . ?
C12A C11A C16A F20A -179.43(19) . . . . ?
C12A C13A C14A S2A 174.86(18) . . . 6_576 ?
C12A C13A C14A C15A 1.5(3) . . . . ?
C13A C14A C15A C16A 1.5(3) . . . . ?
C13A C14A C15A F19A 178.8(2) . . . . ?
C14A S2A C21A C22A -23.2(2) 8_756 . . . ?
C14A S2A C21A C26A 159.21(19) 8_756 . . . ?
C14A C15A C16A C11A -2.6(3) . . . . ?
C14A C15A C16A F20A 177.4(2) . . . . ?
C16A C11A C12A C13A 2.5(3) . . . . ?
C16A C11A C12A F17A 179.9(2) . . . . ?
F17A C12A C13A C14A 178.9(2) . . . . ?
F17A C12A C13A F18A -2.8(3) . . . . ?
F18A C13A C14A S2A -3.4(3) . . . 6_576 ?
F18A C13A C14A C15A -176.7(2) . . . . ?
F19A C15A C16A C11A -180.0(2) . . . . ?
F19A C15A C16A F20A 0.0(3) . . . . ?
C21A C22A C23A C24A -0.4(4) . . . . ?
C22A C21A C26A C25A 3.3(4) . . . . ?
C22A C23A C24A S1A -179.43(18) . . . . ?
C22A C23A C24A C25A 3.1(4) . . . . ?
C23A C24A C25A C26A -2.6(4) . . . . ?
C24A S1A C11A C12A 40.3(2) . . . . ?
C24A S1A C11A C16A -141.73(18) . . . . ?
C24A C25A C26A C21A -0.6(4) . . . . ?
C26A C21A C22A C23A -2.8(4) . . . . ?
S1B C11B C12B C13B -176.0(2) . . . . ?
S1B C11B C12B F17B 3.1(3) . . . . ?
S1B C11B C16B C15B 175.70(19) . . . . ?
S1B C11B C16B F20B -2.2(3) . . . . ?
S1B C24B C25B C26B -177.89(19) . . . . ?
S2B C14B C15B C16B -178.70(19) 8_757 . . . ?
S2B C14B C15B F19B -1.1(3) 8_757 . . . ?
S2B C21B C22B C23B 175.16(19) . . . . ?
S2B C21B C26B C25B -174.15(19) . . . . ?
C11B S1B C24B C23B 32.4(2) . . . . ?
C11B S1B C24B C25B -150.84(18) . . . . ?
C11B C12B C13B C14B 0.1(4) . . . . ?
C11B C12B C13B F18B -179.6(2) . . . . ?
C12B C11B C16B C15B 1.6(4) . . . . ?
C12B C11B C16B F20B -176.3(2) . . . . ?
C12B C13B C14B S2B 178.8(2) . . . 8_757 ?
C12B C13B C14B C15B 1.6(4) . . . . ?
C13B C14B C15B C16B -1.7(3) . . . . ?
C13B C14B C15B F19B 175.9(2) . . . . ?
C14B S2B C21B C22B 53.0(2) 6_577 . . . ?
C14B S2B C21B C26B -131.57(19) 6_577 . . . ?
C14B C15B C16B C11B 0.1(4) . . . . ?
C14B C15B C16B F20B 178.0(2) . . . . ?
C16B C11B C12B C13B -1.7(4) . . . . ?
C16B C11B C12B F17B 177.5(2) . . . . ?
F17B C12B C13B C14B -179.1(2) . . . . ?
F17B C12B C13B F18B 1.2(4) . . . . ?
F18B C13B C14B S2B -1.4(3) . . . 8_757 ?
F18B C13B C14B C15B -178.7(2) . . . . ?
F19B C15B C16B C11B -177.5(2) . . . . ?
F19B C15B C16B F20B 0.4(3) . . . . ?
C21B C22B C23B C24B -1.7(4) . . . . ?
C22B C21B C26B C25B 1.3(4) . . . . ?
C22B C23B C24B S1B 178.86(19) . . . . ?
C22B C23B C24B C25B 2.3(4) . . . . ?
C23B C24B C25B C26B -1.0(4) . . . . ?
C24B S1B C11B C12B -131.3(2) . . . . ?
C24B S1B C11B C16B 54.9(2) . . . . ?
C24B C25B C26B C21B -0.8(4) . . . . ?
C26B C21B C22B C23B -0.1(4) . . . . ?

loop_
_smtbx_masks_void_nr
_smtbx_masks_void_average_x
_smtbx_masks_void_average_y
_smtbx_masks_void_average_z
_smtbx_masks_void_volume
_smtbx_masks_void_count_electrons
_smtbx_masks_void_content
1 0.250 0.250 -0.750 480.7 120.4 '4 C3H7NO'
2 0.250 0.750 0.993 34.6 0.0 ?
3 0.250 0.750 0.493 34.6 0.0 ?
4 0.750 0.750 -0.652 480.7 118.4 '4 C3H7NO'
5 0.750 0.250 0.007 34.6 0.0 ?
6 0.750 0.250 0.507 34.6 0.0 ?
